data_7155167
loop_
_publ_author_name
'Li, Can'
'Zhang, Hong-Hao'
'Fan, Tao'
'Shen, Yang'
'Wu, Qiong'
'Shi, Feng'

_publ_section_title
;
 Br\/onsted acid-catalyzed regioselective reactions of 2-indolylmethanols
 with cyclic enaminone and anhydride leading to C3-functionalized indole
 derivatives.
;
_journal_issue 29
_journal_name_full 'Organic &amp; biomolecular chemistry'
_journal_page_first 6932
_journal_page_last 6936
_journal_paper_doi 10.1039/c6ob01282e
_journal_volume 14
_journal_year 2016
_chemical_formula_moiety 'C36 H34 N2 O2'
_chemical_formula_sum 'C36 H34 N2 O2'
_chemical_formula_weight 526.65
_chemical_name_systematic
;
 ?
;
_space_group_crystal_system monoclinic
_space_group_IT_number 15
_space_group_name_Hall '-C 2yc'
_space_group_name_H-M_alt 'C 1 2/c 1'
_symmetry_space_group_name_Hall '-C 2yc'
_symmetry_space_group_name_H-M 'C 1 2/c 1'
_atom_sites_solution_hydrogens geom
_atom_sites_solution_primary direct
_audit_creation_date 2015-11-03
_audit_creation_method
;
Olex2 1.2
(compiled 2014.07.22 svn.r2960 for OlexSys, GUI svn.r4862)
;
_audit_update_record
;
2016-01-21 deposited with the CCDC.
2016-06-15 downloaded from the CCDC.
;
_cell_angle_alpha 90
_cell_angle_beta 96.456(7)
_cell_angle_gamma 90
_cell_formula_units_Z 8
_cell_length_a 23.463(5)
_cell_length_b 12.095(2)
_cell_length_c 20.499(5)
_cell_measurement_reflns_used 2301
_cell_measurement_temperature 296(2)
_cell_measurement_theta_max 20.328
_cell_measurement_theta_min 2.503
_cell_volume 5780(2)
_computing_cell_refinement 'SAINT v7.68A (Bruker, 2009)'
_computing_data_reduction 'SAINT v7.68A (Bruker, 2009)'
_computing_molecular_graphics 'Olex2 (Dolomanov et al., 2009)'
_computing_publication_material 'Olex2 (Dolomanov et al., 2009)'
_computing_structure_refinement 'XL (Sheldrick, 2008)'
_computing_structure_solution 'ShelXS (Sheldrick, 2008)'
_diffrn_ambient_temperature 296.15
_diffrn_measured_fraction_theta_full 0.946
_diffrn_measured_fraction_theta_max 1.000
_diffrn_measurement_device_type 'Bruker APEX-II CCD'
_diffrn_measurement_method '\f and \w scans'
_diffrn_radiation_monochromator graphite
_diffrn_radiation_type MoK\a
_diffrn_radiation_wavelength 0.71073
_diffrn_reflns_av_R_equivalents 0.0466
_diffrn_reflns_av_unetI/netI 0.0464
_diffrn_reflns_Laue_measured_fraction_full 0.946
_diffrn_reflns_Laue_measured_fraction_max 1.000
_diffrn_reflns_limit_h_max 24
_diffrn_reflns_limit_h_min -28
_diffrn_reflns_limit_k_max 14
_diffrn_reflns_limit_k_min -14
_diffrn_reflns_limit_l_max 24
_diffrn_reflns_limit_l_min -24
_diffrn_reflns_number 19894
_diffrn_reflns_point_group_measured_fraction_full 0.946
_diffrn_reflns_point_group_measured_fraction_max 1.000
_diffrn_reflns_theta_full 26.000
_diffrn_reflns_theta_max 25.497
_diffrn_reflns_theta_min 1.747
_diffrn_standards_number 0
_exptl_absorpt_coefficient_mu 0.075
_exptl_absorpt_correction_T_max 0.7456
_exptl_absorpt_correction_T_min 0.6262
_exptl_absorpt_correction_type multi-scan
_exptl_absorpt_process_details
'SADABS-2008/1 (Bruker,2008) was used for absorption correction. wR2(int) was 0.0540 before and 0.0362 after correction. The Ratio of minimum to maximum transmission is 0.8399. The \l/2 correction factor is 0.0015.'
_exptl_crystal_colour colourless
_exptl_crystal_colour_primary colourless
_exptl_crystal_density_diffrn 1.210
_exptl_crystal_description block
_exptl_crystal_F_000 2240
_exptl_crystal_size_max 0.32
_exptl_crystal_size_mid 0.28
_exptl_crystal_size_min 0.25
_refine_diff_density_max 0.746
_refine_diff_density_min -0.402
_refine_diff_density_rms 0.050
_refine_ls_extinction_method none
_refine_ls_goodness_of_fit_ref 1.033
_refine_ls_hydrogen_treatment constr
_refine_ls_matrix_type full
_refine_ls_number_parameters 364
_refine_ls_number_reflns 5384
_refine_ls_number_restraints 26
_refine_ls_restrained_S_all 1.126
_refine_ls_R_factor_all 0.1521
_refine_ls_R_factor_gt 0.0784
_refine_ls_shift/su_max 0.011
_refine_ls_shift/su_mean 0.001
_refine_ls_structure_factor_coef Fsqd
_refine_ls_weighting_details 'w=1/[\s^2^(Fo^2^)+(0.1492P)^2^+3.8797P] where P=(Fo^2^+2Fc^2^)/3'
_refine_ls_weighting_scheme calc
_refine_ls_wR_factor_gt 0.2295
_refine_ls_wR_factor_ref 0.2948
_reflns_Friedel_coverage 0.000
_reflns_number_gt 2557
_reflns_number_total 5384
_reflns_threshold_expression 'I > 2\s(I)'
_cod_data_source_file c6ob01282e2.cif
_cod_data_source_block dm15813
_cod_depositor_comments 'Adding full bibliography for 7155167--7155168.cif.'
_cod_original_cell_volume 5781(2)
_cod_database_code 7155167
_shelxl_version_number 2014-3
_shelx_space_group_comment
;
The symmetry employed for this shelxl refinement is uniquely defined
by the following loop, which should always be used as a source of
symmetry information in preference to the above space-group names.
They are only intended as comments.
;
_shelx_estimated_absorpt_t_max 0.982
_shelx_estimated_absorpt_t_min 0.977
_olex2_refinement_description
;
1. Fixed Uiso
 At 1.2 times of:
  All C(H) groups, All C(H,H) groups, All N(H) groups
 At 1.5 times of:
  All C(H,H,H) groups
2. Restrained distances
 O2-C36
 1.48 with sigma of 0.02
3. Uiso/Uaniso restraints and constraints
C33 \\sim O2 \\sim C36: within 2A with sigma of 0.005 and sigma for terminal
atoms of 0.01
Uanis(O2) \\sim Ueq, Uanis(C36) \\sim Ueq: with sigma of 0.005 and sigma for
terminal atoms of 0.01
4.a Ternary CH refined with riding coordinates:
 C9(H9)
4.b Secondary CH2 refined with riding coordinates:
 C24(H24A,H24B), C26(H26A,H26B)
4.c Aromatic/amide H refined with riding coordinates:
 N1(H1), N2(H2), C2(H2A), C3(H3), C4(H4), C5(H5), C11(H11), C12(H12), C13(H13),
  C14(H14), C15(H15), C17(H17), C18(H18), C19(H19), C20(H20), C21(H21),
 C31(H31), C32(H32), C34(H34), C35(H35)
4.d Idealised Me refined as rotating group:
 C28(H28A,H28B,H28C), C29(H29A,H29B,H29C), C36(H36A,H36B,H36C)
;
_olex2_submission_special_instructions 'No special instructions were received'

loop_
_space_group_symop_operation_xyz
'x, y, z'
'-x, y, -z+1/2'
'x+1/2, y+1/2, z'
'-x+1/2, y+1/2, -z+1/2'
'-x, -y, -z'
'x, -y, z-1/2'
'-x+1/2, -y+1/2, -z'
'x+1/2, -y+1/2, z-1/2'

loop_
_atom_site_label
_atom_site_type_symbol
_atom_site_fract_x
_atom_site_fract_y
_atom_site_fract_z
_atom_site_U_iso_or_equiv
_atom_site_adp_type
_atom_site_occupancy
_atom_site_site_symmetry_order
_atom_site_calc_flag
_atom_site_refinement_flags_posn
_atom_site_refinement_flags_adp
O1 O 0.28449(14) 0.5276(2) 0.30835(14) 0.0933(10) Uani 1 1 d . .
O2 O 0.5430(2) 0.9531(3) 0.6428(2) 0.1414(14) Uani 1 1 d D U
N1 N 0.29185(14) 0.8749(3) 0.25633(14) 0.0670(9) Uani 1 1 d . .
H1 H 0.2691 0.9283 0.2433 0.080 Uiso 1 1 calc R U
N2 N 0.40085(17) 0.7728(3) 0.43764(15) 0.0861(11) Uani 1 1 d . .
H2 H 0.3936 0.8200 0.4065 0.103 Uiso 1 1 calc R U
C1 C 0.33594(17) 0.8382(3) 0.22459(16) 0.0668(11) Uani 1 1 d . .
C2 C 0.3539(2) 0.8740(4) 0.16681(19) 0.0914(14) Uani 1 1 d . .
H2A H 0.3359 0.9324 0.1433 0.110 Uiso 1 1 calc R U
C3 C 0.3990(3) 0.8207(6) 0.1455(2) 0.122(2) Uani 1 1 d . .
H3 H 0.4119 0.8420 0.1061 0.146 Uiso 1 1 calc R U
C4 C 0.4262(3) 0.7358(6) 0.1808(3) 0.129(2) Uani 1 1 d . .
H4 H 0.4570 0.7008 0.1647 0.154 Uiso 1 1 calc R U
C5 C 0.4092(2) 0.7012(4) 0.2390(2) 0.0964(15) Uani 1 1 d . .
H5 H 0.4287 0.6447 0.2628 0.116 Uiso 1 1 calc R U
C6 C 0.36246(17) 0.7520(3) 0.26182(16) 0.0655(10) Uani 1 1 d . .
C7 C 0.33243(16) 0.7380(3) 0.31793(15) 0.0593(9) Uani 1 1 d . .
C8 C 0.28909(16) 0.8140(3) 0.31226(16) 0.0600(10) Uani 1 1 d . .
C9 C 0.24344(17) 0.8346(3) 0.35587(17) 0.0682(11) Uani 1 1 d . .
H9 H 0.2469 0.7753 0.3887 0.082 Uiso 1 1 calc R U
C10 C 0.25571(18) 0.9412(4) 0.3933(2) 0.0790(12) Uani 1 1 d . .
C11 C 0.2476(2) 1.0440(4) 0.3632(3) 0.0976(15) Uani 1 1 d . .
H11 H 0.2318 1.0478 0.3196 0.117 Uiso 1 1 calc R U
C12 C 0.2623(3) 1.1398(5) 0.3967(4) 0.133(2) Uani 1 1 d . .
H12 H 0.2560 1.2078 0.3759 0.159 Uiso 1 1 calc R U
C13 C 0.2858(3) 1.1356(9) 0.4594(5) 0.164(4) Uani 1 1 d . .
H13 H 0.2970 1.2009 0.4811 0.196 Uiso 1 1 calc R U
C14 C 0.2936(3) 1.0364(10) 0.4924(4) 0.164(4) Uani 1 1 d . .
H14 H 0.3087 1.0344 0.5363 0.197 Uiso 1 1 calc R U
C15 C 0.2781(2) 0.9374(6) 0.4574(2) 0.120(2) Uani 1 1 d . .
H15 H 0.2832 0.8696 0.4786 0.144 Uiso 1 1 calc R U
C16 C 0.18407(18) 0.8229(4) 0.3182(2) 0.0758(11) Uani 1 1 d . .
C17 C 0.1745(2) 0.7378(5) 0.2736(3) 0.1148(18) Uani 1 1 d . .
H17 H 0.2039 0.6883 0.2684 0.138 Uiso 1 1 calc R U
C18 C 0.1233(3) 0.7246(7) 0.2374(4) 0.145(3) Uani 1 1 d . .
H18 H 0.1187 0.6676 0.2068 0.174 Uiso 1 1 calc R U
C19 C 0.0797(3) 0.7906(7) 0.2443(4) 0.133(2) Uani 1 1 d . .
H19 H 0.0446 0.7793 0.2194 0.159 Uiso 1 1 calc R U
C20 C 0.0864(2) 0.8751(6) 0.2881(4) 0.1183(19) Uani 1 1 d . .
H20 H 0.0558 0.9222 0.2929 0.142 Uiso 1 1 calc R U
C21 C 0.1392(2) 0.8915(5) 0.3260(2) 0.0958(14) Uani 1 1 d . .
H21 H 0.1436 0.9489 0.3563 0.115 Uiso 1 1 calc R U
C22 C 0.34299(16) 0.6527(3) 0.36934(16) 0.0617(10) Uani 1 1 d . .
C23 C 0.37698(17) 0.6727(3) 0.42665(16) 0.0636(10) Uani 1 1 d . .
C24 C 0.38881(19) 0.5879(3) 0.47860(18) 0.0753(12) Uani 1 1 d . .
H24A H 0.3601 0.5934 0.5090 0.090 Uiso 1 1 calc R U
H24B H 0.4259 0.6028 0.5029 0.090 Uiso 1 1 calc R U
C25 C 0.3886(2) 0.4712(3) 0.4513(2) 0.0794(12) Uani 1 1 d . .
C26 C 0.3334(2) 0.4552(4) 0.4061(2) 0.0890(14) Uani 1 1 d . .
H26A H 0.3361 0.3864 0.3823 0.107 Uiso 1 1 calc R U
H26B H 0.3021 0.4474 0.4329 0.107 Uiso 1 1 calc R U
C27 C 0.31843(18) 0.5459(3) 0.35703(18) 0.0696(11) Uani 1 1 d . .
C28 C 0.3920(3) 0.3891(4) 0.5083(3) 0.118(2) Uani 1 1 d . .
H28A H 0.4268 0.4008 0.5367 0.177 Uiso 1 1 calc R U
H28B H 0.3914 0.3150 0.4915 0.177 Uiso 1 1 calc R U
H28C H 0.3597 0.3998 0.5326 0.177 Uiso 1 1 calc R U
C29 C 0.4394(2) 0.4555(4) 0.4136(2) 0.1035(16) Uani 1 1 d . .
H29A H 0.4357 0.5030 0.3758 0.155 Uiso 1 1 calc R U
H29B H 0.4411 0.3799 0.3997 0.155 Uiso 1 1 calc R U
H29C H 0.4739 0.4737 0.4412 0.155 Uiso 1 1 calc R U
C30 C 0.4364(2) 0.8116(3) 0.49359(18) 0.0719(12) Uani 1 1 d . .
C31 C 0.4164(2) 0.8295(5) 0.5522(2) 0.0994(16) Uani 1 1 d . .
H31 H 0.3790 0.8102 0.5580 0.119 Uiso 1 1 calc R U
C32 C 0.4514(3) 0.8762(5) 0.6032(2) 0.1145(19) Uani 1 1 d . .
H32 H 0.4370 0.8893 0.6430 0.137 Uiso 1 1 calc R U
C33 C 0.5057(3) 0.9030(4) 0.5963(3) 0.1035(16) Uani 1 1 d . U
C34 C 0.5265(2) 0.8816(5) 0.5389(3) 0.1066(17) Uani 1 1 d . .
H34 H 0.5647 0.8968 0.5343 0.128 Uiso 1 1 calc R U
C35 C 0.4918(2) 0.8377(4) 0.4874(2) 0.0944(15) Uani 1 1 d . .
H35 H 0.5063 0.8255 0.4476 0.113 Uiso 1 1 calc R U
C36 C 0.5303(4) 1.0043(9) 0.6909(4) 0.210(3) Uani 1 1 d D U
H36A H 0.5294 1.0821 0.6815 0.315 Uiso 1 1 calc R U
H36B H 0.5583 0.9898 0.7278 0.315 Uiso 1 1 calc R U
H36C H 0.4931 0.9809 0.7010 0.315 Uiso 1 1 calc DR U

loop_
_atom_site_aniso_label
_atom_site_aniso_U_11
_atom_site_aniso_U_22
_atom_site_aniso_U_33
_atom_site_aniso_U_23
_atom_site_aniso_U_13
_atom_site_aniso_U_12
O1 0.105(2) 0.0775(19) 0.0873(19) -0.0051(15) -0.0345(18) -0.0160(17)
O2 0.170(3) 0.125(2) 0.112(2) -0.040(2) -0.064(2) 0.034(2)
N1 0.071(2) 0.073(2) 0.0537(17) 0.0029(15) -0.0094(15) 0.0113(17)
N2 0.119(3) 0.067(2) 0.0614(19) 0.0034(16) -0.0373(19) -0.008(2)
C1 0.069(2) 0.086(3) 0.0431(19) -0.0053(19) -0.0078(18) 0.005(2)
C2 0.099(4) 0.120(4) 0.053(2) 0.010(2) 0.002(2) 0.016(3)
C3 0.124(5) 0.182(6) 0.062(3) 0.017(3) 0.020(3) 0.038(4)
C4 0.124(5) 0.183(6) 0.083(3) -0.004(4) 0.029(3) 0.054(5)
C5 0.101(4) 0.122(4) 0.064(3) -0.004(3) 0.001(2) 0.034(3)
C6 0.067(2) 0.077(3) 0.0485(19) -0.0093(18) -0.0107(18) 0.008(2)
C7 0.067(2) 0.062(2) 0.0441(18) -0.0059(16) -0.0160(16) 0.0028(19)
C8 0.065(2) 0.065(2) 0.0468(18) 0.0005(17) -0.0109(16) -0.0021(19)
C9 0.071(3) 0.077(3) 0.056(2) 0.0014(19) 0.0007(19) 0.007(2)
C10 0.068(3) 0.104(4) 0.064(2) -0.022(2) 0.006(2) 0.004(2)
C11 0.105(4) 0.086(4) 0.101(3) -0.024(3) 0.010(3) -0.006(3)
C12 0.127(5) 0.111(5) 0.161(6) -0.053(4) 0.018(5) -0.013(4)
C13 0.106(5) 0.195(9) 0.184(9) -0.101(7) -0.009(5) 0.004(6)
C14 0.119(5) 0.254(10) 0.108(5) -0.095(7) -0.031(4) 0.040(7)
C15 0.107(4) 0.168(6) 0.078(3) -0.039(3) -0.017(3) 0.035(4)
C16 0.065(3) 0.086(3) 0.075(3) 0.003(2) 0.003(2) -0.008(2)
C17 0.076(3) 0.120(4) 0.144(5) -0.034(4) -0.008(3) -0.013(3)
C18 0.086(4) 0.170(7) 0.173(6) -0.047(5) -0.012(4) -0.032(5)
C19 0.085(4) 0.166(7) 0.141(5) 0.000(5) -0.018(4) -0.039(5)
C20 0.064(3) 0.136(5) 0.152(5) 0.023(4) 0.000(3) 0.001(3)
C21 0.075(3) 0.107(4) 0.104(3) -0.002(3) 0.005(3) 0.001(3)
C22 0.070(2) 0.061(2) 0.0495(19) -0.0052(16) -0.0115(17) 0.0045(19)
C23 0.076(3) 0.058(2) 0.0516(19) -0.0023(17) -0.0115(17) 0.005(2)
C24 0.087(3) 0.074(3) 0.060(2) 0.0049(19) -0.015(2) 0.005(2)
C25 0.090(3) 0.066(3) 0.077(3) 0.007(2) -0.013(2) 0.004(2)
C26 0.099(3) 0.071(3) 0.090(3) 0.003(2) -0.016(3) -0.006(2)
C27 0.075(3) 0.070(3) 0.060(2) -0.0056(19) -0.0108(19) -0.001(2)
C28 0.157(5) 0.081(3) 0.107(4) 0.026(3) -0.022(4) 0.002(3)
C29 0.108(4) 0.092(4) 0.104(3) -0.006(3) -0.014(3) 0.026(3)
C30 0.087(3) 0.063(2) 0.059(2) -0.0056(18) -0.025(2) 0.001(2)
C31 0.088(3) 0.140(4) 0.066(3) -0.014(3) -0.011(2) -0.003(3)
C32 0.122(5) 0.155(5) 0.059(3) -0.030(3) -0.026(3) 0.027(4)
C33 0.133(4) 0.078(3) 0.083(3) -0.026(2) -0.062(3) 0.021(3)
C34 0.097(4) 0.115(4) 0.099(4) -0.009(3) -0.031(3) -0.016(3)
C35 0.099(4) 0.111(4) 0.069(3) -0.013(3) -0.010(3) 0.000(3)
C36 0.239(6) 0.188(6) 0.185(6) -0.025(5) -0.058(5) 0.049(5)

loop_
_atom_type_symbol
_atom_type_description
_atom_type_scat_dispersion_real
_atom_type_scat_dispersion_imag
_atom_type_scat_source
C C 0.0033 0.0016 'International Tables Vol C Tables 4.2.6.8 and 6.1.1.4'
H H 0.0000 0.0000 'International Tables Vol C Tables 4.2.6.8 and 6.1.1.4'
N N 0.0061 0.0033 'International Tables Vol C Tables 4.2.6.8 and 6.1.1.4'
O O 0.0106 0.0060 'International Tables Vol C Tables 4.2.6.8 and 6.1.1.4'

loop_
_geom_angle_atom_site_label_1
_geom_angle_atom_site_label_2
_geom_angle_atom_site_label_3
_geom_angle
C36 O2 C33 126.2(7)
C1 N1 H1 125.2
C1 N1 C8 109.6(3)
C8 N1 H1 125.2
C23 N2 H2 115.5
C23 N2 C30 129.0(3)
C30 N2 H2 115.5
N1 C1 C2 129.5(4)
N1 C1 C6 107.4(3)
C2 C1 C6 123.1(4)
C1 C2 H2A 121.4
C3 C2 C1 117.1(5)
C3 C2 H2A 121.4
C2 C3 H3 119.3
C2 C3 C4 121.4(5)
C4 C3 H3 119.3
C3 C4 H4 119.1
C5 C4 C3 121.8(5)
C5 C4 H4 119.1
C4 C5 H5 120.7
C4 C5 C6 118.7(5)
C6 C5 H5 120.7
C1 C6 C7 107.5(3)
C5 C6 C1 117.9(4)
C5 C6 C7 134.6(4)
C6 C7 C22 127.0(3)
C8 C7 C6 106.4(3)
C8 C7 C22 126.5(3)
N1 C8 C9 121.1(3)
C7 C8 N1 109.2(3)
C7 C8 C9 129.7(3)
C8 C9 H9 106.3
C8 C9 C10 109.8(3)
C8 C9 C16 111.0(3)
C10 C9 H9 106.3
C10 C9 C16 116.6(4)
C16 C9 H9 106.3
C11 C10 C9 121.9(4)
C15 C10 C9 119.5(5)
C15 C10 C11 118.5(5)
C10 C11 H11 119.3
C12 C11 C10 121.3(6)
C12 C11 H11 119.3
C11 C12 H12 120.0
C13 C12 C11 120.0(8)
C13 C12 H12 120.0
C12 C13 H13 119.3
C12 C13 C14 121.4(8)
C14 C13 H13 119.3
C13 C14 H14 120.9
C13 C14 C15 118.3(7)
C15 C14 H14 120.9
C10 C15 C14 120.5(7)
C10 C15 H15 119.7
C14 C15 H15 119.7
C17 C16 C9 118.6(4)
C21 C16 C9 124.0(4)
C21 C16 C17 117.4(4)
C16 C17 H17 119.2
C18 C17 C16 121.6(6)
C18 C17 H17 119.2
C17 C18 H18 119.3
C19 C18 C17 121.5(7)
C19 C18 H18 119.3
C18 C19 H19 120.1
C18 C19 C20 119.7(6)
C20 C19 H19 120.1
C19 C20 H20 120.0
C19 C20 C21 120.1(6)
C21 C20 H20 120.0
C16 C21 C20 119.7(5)
C16 C21 H21 120.1
C20 C21 H21 120.1
C23 C22 C7 121.7(3)
C23 C22 C27 119.9(3)
C27 C22 C7 118.3(3)
N2 C23 C22 119.8(3)
N2 C23 C24 117.5(3)
C22 C23 C24 122.7(4)
C23 C24 H24A 109.1
C23 C24 H24B 109.1
C23 C24 C25 112.7(3)
H24A C24 H24B 107.8
C25 C24 H24A 109.1
C25 C24 H24B 109.1
C24 C25 C26 108.1(4)
C24 C25 C28 108.9(4)
C26 C25 C28 110.5(4)
C29 C25 C24 109.7(4)
C29 C25 C26 110.0(4)
C29 C25 C28 109.7(4)
C25 C26 H26A 108.4
C25 C26 H26B 108.4
H26A C26 H26B 107.4
C27 C26 C25 115.7(4)
C27 C26 H26A 108.4
C27 C26 H26B 108.4
O1 C27 C22 121.4(4)
O1 C27 C26 119.6(4)
C22 C27 C26 119.0(3)
C25 C28 H28A 109.5
C25 C28 H28B 109.5
C25 C28 H28C 109.5
H28A C28 H28B 109.5
H28A C28 H28C 109.5
H28B C28 H28C 109.5
C25 C29 H29A 109.5
C25 C29 H29B 109.5
C25 C29 H29C 109.5
H29A C29 H29B 109.5
H29A C29 H29C 109.5
H29B C29 H29C 109.5
C31 C30 N2 122.5(4)
C35 C30 N2 118.9(4)
C35 C30 C31 118.5(4)
C30 C31 H31 119.9
C30 C31 C32 120.2(5)
C32 C31 H31 119.9
C31 C32 H32 119.6
C33 C32 C31 120.9(5)
C33 C32 H32 119.6
C32 C33 O2 125.4(6)
C32 C33 C34 119.2(4)
C34 C33 O2 115.4(6)
C33 C34 H34 119.8
C33 C34 C35 120.4(5)
C35 C34 H34 119.8
C30 C35 C34 120.8(5)
C30 C35 H35 119.6
C34 C35 H35 119.6
O2 C36 H36A 109.5
O2 C36 H36B 109.5
O2 C36 H36C 109.5
H36A C36 H36B 109.5
H36A C36 H36C 109.5
H36B C36 H36C 109.5

loop_
_geom_bond_atom_site_label_1
_geom_bond_atom_site_label_2
_geom_bond_distance
O1 C27 1.225(4)
O2 C33 1.361(6)
O2 C36 1.230(8)
N1 H1 0.8600
N1 C1 1.357(5)
N1 C8 1.371(4)
N2 H2 0.8600
N2 C23 1.343(5)
N2 C30 1.420(5)
C1 C2 1.371(6)
C1 C6 1.396(5)
C2 H2A 0.9300
C2 C3 1.354(7)
C3 H3 0.9300
C3 C4 1.371(8)
C4 H4 0.9300
C4 C5 1.365(7)
C5 H5 0.9300
C5 C6 1.384(6)
C6 C7 1.425(5)
C7 C8 1.367(5)
C7 C22 1.475(5)
C8 C9 1.491(5)
C9 H9 0.9800
C9 C10 1.512(6)
C9 C16 1.521(5)
C10 C11 1.391(7)
C10 C15 1.360(6)
C11 H11 0.9300
C11 C12 1.371(7)
C12 H12 0.9300
C12 C13 1.342(11)
C13 H13 0.9300
C13 C14 1.379(12)
C14 H14 0.9300
C14 C15 1.421(10)
C15 H15 0.9300
C16 C17 1.378(7)
C16 C21 1.364(6)
C17 H17 0.9300
C17 C18 1.348(8)
C18 H18 0.9300
C18 C19 1.318(9)
C19 H19 0.9300
C19 C20 1.358(9)
C20 H20 0.9300
C20 C21 1.401(7)
C21 H21 0.9300
C22 C23 1.365(4)
C22 C27 1.425(5)
C23 C24 1.481(5)
C24 H24A 0.9700
C24 H24B 0.9700
C24 C25 1.519(6)
C25 C26 1.520(6)
C25 C28 1.530(6)
C25 C29 1.503(7)
C26 H26A 0.9700
C26 H26B 0.9700
C26 C27 1.503(6)
C28 H28A 0.9600
C28 H28B 0.9600
C28 H28C 0.9600
C29 H29A 0.9600
C29 H29B 0.9600
C29 H29C 0.9600
C30 C31 1.356(6)
C30 C35 1.355(6)
C31 H31 0.9300
C31 C32 1.375(7)
C32 H32 0.9300
C32 C33 1.338(8)
C33 C34 1.349(8)
C34 H34 0.9300
C34 C35 1.366(6)
C35 H35 0.9300
C36 H36A 0.9600
C36 H36B 0.9600
C36 H36C 0.9600

loop_
_geom_torsion_atom_site_label_1
_geom_torsion_atom_site_label_2
_geom_torsion_atom_site_label_3
_geom_torsion_atom_site_label_4
_geom_torsion
O2 C33 C34 C35 -176.0(5)
N1 C1 C2 C3 -178.8(5)
N1 C1 C6 C5 -179.8(4)
N1 C1 C6 C7 -0.1(4)
N1 C8 C9 C10 -73.2(4)
N1 C8 C9 C16 57.2(5)
N2 C23 C24 C25 -149.6(4)
N2 C30 C31 C32 -174.3(4)
N2 C30 C35 C34 176.0(4)
C1 N1 C8 C7 1.1(4)
C1 N1 C8 C9 -178.3(3)
C1 C2 C3 C4 -1.1(9)
C1 C6 C7 C8 0.7(4)
C1 C6 C7 C22 176.4(3)
C2 C1 C6 C5 0.3(6)
C2 C1 C6 C7 -179.9(4)
C2 C3 C4 C5 -0.2(10)
C3 C4 C5 C6 1.6(9)
C4 C5 C6 C1 -1.6(7)
C4 C5 C6 C7 178.8(5)
C5 C6 C7 C8 -179.6(5)
C5 C6 C7 C22 -3.9(7)
C6 C1 C2 C3 1.0(7)
C6 C7 C8 N1 -1.1(4)
C6 C7 C8 C9 178.2(3)
C6 C7 C22 C23 95.3(5)
C6 C7 C22 C27 -82.4(5)
C7 C8 C9 C10 107.5(4)
C7 C8 C9 C16 -122.1(4)
C7 C22 C23 N2 1.2(6)
C7 C22 C23 C24 -179.2(4)
C7 C22 C27 O1 -7.6(6)
C7 C22 C27 C26 174.2(4)
C8 N1 C1 C2 179.2(4)
C8 N1 C1 C6 -0.6(4)
C8 C7 C22 C23 -89.9(5)
C8 C7 C22 C27 92.4(5)
C8 C9 C10 C11 73.8(5)
C8 C9 C10 C15 -102.9(5)
C8 C9 C16 C17 41.0(6)
C8 C9 C16 C21 -139.3(4)
C9 C10 C11 C12 -175.8(5)
C9 C10 C15 C14 175.7(5)
C9 C16 C17 C18 -178.2(6)
C9 C16 C21 C20 178.9(4)
C10 C9 C16 C17 167.7(4)
C10 C9 C16 C21 -12.6(6)
C10 C11 C12 C13 0.9(9)
C11 C10 C15 C14 -1.1(8)
C11 C12 C13 C14 -2.5(12)
C12 C13 C14 C15 2.3(13)
C13 C14 C15 C10 -0.4(11)
C15 C10 C11 C12 0.9(8)
C16 C9 C10 C11 -53.5(6)
C16 C9 C10 C15 129.8(5)
C16 C17 C18 C19 -2.0(11)
C17 C16 C21 C20 -1.5(7)
C17 C18 C19 C20 1.1(12)
C18 C19 C20 C21 -0.5(10)
C19 C20 C21 C16 0.7(9)
C21 C16 C17 C18 2.1(9)
C22 C7 C8 N1 -176.8(3)
C22 C7 C8 C9 2.5(6)
C22 C23 C24 C25 30.8(6)
C23 N2 C30 C31 -69.9(6)
C23 N2 C30 C35 113.9(5)
C23 C22 C27 O1 174.7(4)
C23 C22 C27 C26 -3.5(6)
C23 C24 C25 C26 -51.3(5)
C23 C24 C25 C28 -171.4(4)
C23 C24 C25 C29 68.6(5)
C24 C25 C26 C27 47.7(5)
C25 C26 C27 O1 160.4(4)
C25 C26 C27 C22 -21.4(6)
C27 C22 C23 N2 178.9(4)
C27 C22 C23 C24 -1.5(6)
C28 C25 C26 C27 166.8(4)
C29 C25 C26 C27 -72.0(5)
C30 N2 C23 C22 178.9(4)
C30 N2 C23 C24 -0.7(7)
C30 C31 C32 C33 -1.1(9)
C31 C30 C35 C34 -0.4(7)
C31 C32 C33 O2 177.5(5)
C31 C32 C33 C34 -1.4(9)
C32 C33 C34 C35 3.0(8)
C33 C34 C35 C30 -2.1(8)
C35 C30 C31 C32 2.0(8)
C36 O2 C33 C32 -18.2(10)
C36 O2 C33 C34 160.7(8)
